data_1557761
loop_
_publ_author_name
'Dong, Zhaowen'
'Pezzato, Cristian'
'Sienkiewicz, Andrzej'
'Scopelliti, Rosario'
'Fadaei-Tirani, Farzaneh'
'Severin, Kay'

_publ_section_title
;
 SET processes in Lewis acid--base reactions: the tritylation of
 N-heterocyclic carbenes
;
_journal_issue 29
_journal_name_full 'Chemical Science'
_journal_page_first 7615
_journal_page_last 7618
_journal_paper_doi 10.1039/D0SC01278E
_journal_volume 11
_journal_year 2020
_chemical_formula_moiety 'C46 H51 N2, C24 B F20, C H2 Cl2'
_chemical_formula_sum 'C71 H53 B Cl2 F20 N2'
_chemical_formula_weight 1395.86
_space_group_crystal_system triclinic
_space_group_IT_number 2
_space_group_name_Hall '-P 1'
_space_group_name_H-M_alt 'P -1'
_atom_sites_solution_hydrogens geom
_atom_sites_solution_primary dual
_atom_sites_solution_secondary difmap
_audit_creation_date 2019-11-08
_audit_creation_method
;
Olex2 1.3-alpha
(compiled 2019.10.11 svn.r3662 for OlexSys, GUI svn.r5962)
;
_audit_update_record
;
2020-01-28 deposited with the CCDC.	2020-04-03 downloaded from the CCDC.
;
_cell_angle_alpha 94.923(3)
_cell_angle_beta 102.959(3)
_cell_angle_gamma 114.918(4)
_cell_formula_units_Z 2
_cell_length_a 13.2446(5)
_cell_length_b 13.7731(5)
_cell_length_c 20.2266(8)
_cell_measurement_reflns_used 8509
_cell_measurement_temperature 140.00(10)
_cell_measurement_theta_max 72.5760
_cell_measurement_theta_min 3.6280
_cell_volume 3192.4(3)
_computing_cell_refinement 'CrysAlisPro 1.171.40.62a (Rigaku OD, 2019)'
_computing_data_collection 'CrysAlisPro 1.171.40.62a (Rigaku OD, 2019)'
_computing_data_reduction 'CrysAlisPro 1.171.40.62a (Rigaku OD, 2019)'
_computing_molecular_graphics 'Olex2 1.3-alpha (Dolomanov et al., 2009)'
_computing_publication_material 'Olex2 1.3-alpha (Dolomanov et al., 2009)'
_computing_structure_refinement 'ShelXL 2018/3 (Sheldrick, 2015)'
_computing_structure_solution 'SHELXT 2018/2 (Sheldrick, 2015)'
_diffrn_ambient_environment N~2~
_diffrn_ambient_temperature 140.00(10)
_diffrn_detector 'CCD plate'
_diffrn_detector_area_resol_mean 5.2817
_diffrn_detector_type AtlasS2
_diffrn_measured_fraction_theta_full 0.996
_diffrn_measured_fraction_theta_max 0.967
_diffrn_measurement_details
;
List of Runs (angles in degrees, time in seconds):

  # Type    Start    End  Width  t~exp~   \w     \q     \k     \f   Frames
#--------------------------------------------------------------------------
  1  \w    -46.00 -10.00   1.00   10.00    --  -40.85 125.00   0.00   36
  2  \w   -118.00  -4.00   1.00   10.00    --  -40.85 -19.00 -90.00  114
  3  \w   -115.00 -22.00   1.00   10.00    --  -40.85 -38.00-150.00   93
  4  \w     28.00  92.00   1.00   10.00    --   40.85-125.00-180.00   64
  5  \w     28.00  53.00   1.00   10.00    --   40.85-125.00-150.00   25
  6  \w     51.00  93.00   1.00   10.00    --   40.85-128.00  49.00   42
  7  \w     34.00 133.00   1.00   40.00    --  105.15 -30.00-120.00   99
  8  \w     56.00  96.00   1.00   40.00    --  105.15-111.00 -60.00   40
  9  \w     98.00 125.00   1.00   40.00    --  105.15 -30.00  60.00   27
 10  \w     41.00 131.00   1.00   40.00    --  105.15 -30.00 -30.00   90
 11  \w    112.00 159.00   1.00   40.00    --  105.15  45.00 -90.00   47
 12  \w     31.00 104.00   1.00   40.00    --  105.15 -94.00 120.00   73
 13  \w     57.00 106.00   1.00   40.00    --  105.15-111.00  90.00   49
 14  \w    113.00 162.00   1.00   40.00    --  105.15  77.00 -60.00   49
 15  \w     83.00 109.00   1.00   40.00    --  105.15-111.00   0.00   26
 16  \w     61.00 109.00   1.00   40.00    --  105.15-111.00-120.00   48
 17  \w    115.00 147.00   1.00   40.00    --  105.15  77.00   0.00   32
 18  \w     40.00 121.00   1.00   40.00    --  105.15 -45.00 120.00   81
 19  \w    117.00 178.00   1.00   40.00    --  105.15  77.00  30.00   61
 20  \w     47.00  80.00   1.00   40.00    --  105.15 -30.00  60.00   33
 21  \w     48.00 119.00   1.00   40.00    --  105.15 -77.00 -60.00   71
;
_diffrn_measurement_device 'four-circle diffractometer'
_diffrn_measurement_device_type 'SuperNova, Dual, Cu at home/near, AtlasS2'
_diffrn_measurement_method '\w scans'
_diffrn_orient_matrix_type 'CrysAlisPro convention (1999,Acta A55,543-557)'
_diffrn_orient_matrix_UB_11 0.1245148000
_diffrn_orient_matrix_UB_12 0.0842402000
_diffrn_orient_matrix_UB_13 0.0047002000
_diffrn_orient_matrix_UB_21 0.0335407000
_diffrn_orient_matrix_UB_22 0.0152984000
_diffrn_orient_matrix_UB_23 0.0795546000
_diffrn_orient_matrix_UB_31 0.0362007000
_diffrn_orient_matrix_UB_32 -0.0924190000
_diffrn_orient_matrix_UB_33 -0.0047485000
_diffrn_radiation_monochromator mirror
_diffrn_radiation_probe x-ray
_diffrn_radiation_type 'Cu K\a'
_diffrn_radiation_wavelength 1.54184
_diffrn_reflns_av_R_equivalents 0.0282
_diffrn_reflns_av_unetI/netI 0.0386
_diffrn_reflns_Laue_measured_fraction_full 0.996
_diffrn_reflns_Laue_measured_fraction_max 0.967
_diffrn_reflns_limit_h_max 16
_diffrn_reflns_limit_h_min -14
_diffrn_reflns_limit_k_max 8
_diffrn_reflns_limit_k_min -17
_diffrn_reflns_limit_l_max 25
_diffrn_reflns_limit_l_min -24
_diffrn_reflns_number 22810
_diffrn_reflns_point_group_measured_fraction_full 0.996
_diffrn_reflns_point_group_measured_fraction_max 0.967
_diffrn_reflns_theta_full 67.684
_diffrn_reflns_theta_max 72.742
_diffrn_reflns_theta_min 3.615
_diffrn_source 'micro-focus sealed X-ray tube'
_diffrn_source_type 'SuperNova (Cu) X-ray Source'
_exptl_absorpt_coefficient_mu 1.832
_exptl_absorpt_correction_T_max 1.000
_exptl_absorpt_correction_T_min 0.672
_exptl_absorpt_correction_type gaussian
_exptl_absorpt_process_details
;
CrysAlisPro 1.171.40.62a (Rigaku Oxford Diffraction, 2019)
 Numerical absorption correction based on Gaussian integration over
 a multifaceted crystal model.
 Empirical absorption correction using spherical harmonics
 as implemented in SCALE3 ABSPACK scaling algorithm
;
_exptl_crystal_colour 'clear intense yellow'
_exptl_crystal_density_diffrn 1.452
_exptl_crystal_description plate
_exptl_crystal_F_000 1424
_exptl_crystal_size_max 0.311
_exptl_crystal_size_mid 0.132
_exptl_crystal_size_min 0.052
_refine_diff_density_max 0.335
_refine_diff_density_min -0.494
_refine_diff_density_rms 0.050
_refine_ls_extinction_method none
_refine_ls_goodness_of_fit_ref 1.025
_refine_ls_hydrogen_treatment constr
_refine_ls_matrix_type full
_refine_ls_number_parameters 873
_refine_ls_number_reflns 12281
_refine_ls_number_restraints 0
_refine_ls_restrained_S_all 1.025
_refine_ls_R_factor_all 0.0542
_refine_ls_R_factor_gt 0.0433
_refine_ls_shift/su_max 0.000
_refine_ls_shift/su_mean 0.000
_refine_ls_structure_factor_coef Fsqd
_refine_ls_weighting_details 'w=1/[\s^2^(Fo^2^)+(0.0578P)^2^+1.0365P] where P=(Fo^2^+2Fc^2^)/3'
_refine_ls_weighting_scheme calc
_refine_ls_wR_factor_gt 0.1097
_refine_ls_wR_factor_ref 0.1185
_reflns_Friedel_coverage 0.000
_reflns_number_gt 10158
_reflns_number_total 12281
_reflns_threshold_expression 'I > 2\s(I)'
_cod_data_source_file d0sc01278e2.cif
_cod_data_source_block dzw-112
_cod_depositor_comments
;
The following automatic conversions were performed:

data item '_exptl_absorpt_correction_type' value 'Gaussian' was
changed to 'gaussian' in accordance with the
/home/data/users/saulius/crontab/automatic-downloads/rss-feeds/RSC/lib/dictionaries/cif_core.dic
dictionary named 'cif_core.dic' version 2.4.2 last updated on
2011-04-26.

Automatic conversion script
Id: cif_fix_values 7556 2019-12-06 15:28:31Z antanas 

 Adding full bibliography for 1557761--1557764.cif.

 Adding full bibliography for 1557761--1557764.cif.
;
_cod_original_cell_volume 3192.5(2)
_cod_database_code 1557761
_shelx_shelxl_version_number 2018/3
_audit_contact_author 'Farzaneh Fadaei Tirani'
_chemical_oxdiff_formula 'C71 H54 B Cl2 F20 N2'
_shelx_space_group_comment
;
The symmetry employed for this shelxl refinement is uniquely defined
by the following loop, which should always be used as a source of
symmetry information in preference to the above space-group names.
They are only intended as comments.
;
_shelx_estimated_absorpt_t_max 0.911
_shelx_estimated_absorpt_t_min 0.600
_reflns_odcompleteness_completeness 99.65
_reflns_odcompleteness_iscentric 1
_reflns_odcompleteness_theta 66.97
_olex2_refinement_description
;
1. Fixed Uiso
 At 1.2 times of:
  All C(H) groups, All C(H,H) groups
 At 1.5 times of:
  All C(H,H,H) groups
2.a Ternary CH refined with riding coordinates:
 C4(H4), C29(H29), C32(H32), C41(H41), C44(H44)
2.b Secondary CH2 refined with riding coordinates:
 C71(H71A,H71B)
2.c Aromatic/amide H refined with riding coordinates:
 C2(H2), C3(H3), C5(H5), C6(H6), C8(H8), C9(H9), C12(H12), C13(H13), C14(H14),
 C15(H15), C16(H16), C18(H18), C19(H19), C20(H20), C21(H21), C22(H22), C25(H25),
  C26(H26), C27(H27), C37(H37), C38(H38), C39(H39)
2.d Idealised Me refined as rotating group:
 C30(H30A,H30B,H30C), C31(H31A,H31B,H31C), C33(H33A,H33B,H33C), C34(H34A,H34B,
 H34C), C42(H42A,H42B,H42C), C43(H43A,H43B,H43C), C45(H45A,H45B,H45C), C46(H46A,
 H46B,H46C)
;
_olex2_date_sample_data_collection 2019-11-07
_olex2_submission_special_instructions 'No special instructions were received'
_oxdiff_exptl_absorpt_empirical_details
;
Empirical correction (ABSPACK) includes:
- Absorption correction using spherical harmonics
- Frame scaling
- B-factor correction
;
_oxdiff_exptl_absorpt_empirical_full_max 1.844
_oxdiff_exptl_absorpt_empirical_full_min 0.696

loop_
_space_group_symop_operation_xyz
'x, y, z'
'-x, -y, -z'

loop_
_atom_site_label
_atom_site_type_symbol
_atom_site_fract_x
_atom_site_fract_y
_atom_site_fract_z
_atom_site_U_iso_or_equiv
_atom_site_adp_type
_atom_site_occupancy
_atom_site_site_symmetry_order
_atom_site_calc_flag
_atom_site_refinement_flags_posn
_atom_site_refinement_flags_adp
_atom_site_refinement_flags_occupancy
_atom_site_disorder_assembly
_atom_site_disorder_group
Cl1 Cl -0.03193(6) 0.14518(6) 0.41229(4) 0.06164(18) Uani 1 1 d . . . . .
Cl2 Cl 0.08821(6) 0.01252(5) 0.39637(4) 0.05680(17) Uani 1 1 d . . . . .
C71 C 0.0194(3) 0.0849(3) 0.35675(17) 0.0661(8) Uani 1 1 d . . . . .
H71A H -0.046871 0.034479 0.316657 0.079 Uiso 1 1 calc R U . . .
H71B H 0.074719 0.142774 0.338873 0.079 Uiso 1 1 calc R U . . .
F1 F 0.80251(11) 0.42801(10) 0.26438(6) 0.0368(3) Uani 1 1 d . . . . .
F2 F 0.93608(15) 0.53150(13) 0.39283(8) 0.0572(4) Uani 1 1 d . . . . .
F3 F 1.12867(14) 0.50496(12) 0.44885(7) 0.0538(4) Uani 1 1 d . . . . .
F4 F 1.18656(10) 0.37688(10) 0.37050(7) 0.0400(3) Uani 1 1 d . . . . .
F5 F 1.05828(9) 0.27548(9) 0.24324(6) 0.0325(2) Uani 1 1 d . . . . .
F6 F 0.66851(10) 0.38500(9) 0.11371(6) 0.0333(2) Uani 1 1 d . . . . .
F7 F 0.72554(12) 0.55233(11) 0.05133(8) 0.0442(3) Uani 1 1 d . . . . .
F8 F 0.93722(12) 0.64573(10) 0.02698(7) 0.0422(3) Uani 1 1 d . . . . .
F9 F 1.09501(10) 0.57026(9) 0.07307(6) 0.0366(3) Uani 1 1 d . . . . .
F10 F 1.03834(9) 0.39877(8) 0.13389(6) 0.0290(2) Uani 1 1 d . . . . .
F11 F 0.84132(10) 0.10767(9) 0.23335(6) 0.0310(2) Uani 1 1 d . . . . .
F12 F 0.86182(12) -0.06521(10) 0.18231(7) 0.0403(3) Uani 1 1 d . . . . .
F13 F 0.88330(13) -0.09140(10) 0.05146(7) 0.0430(3) Uani 1 1 d . . . . .
F14 F 0.87701(11) 0.05751(10) -0.02701(6) 0.0366(3) Uani 1 1 d . . . . .
F15 F 0.85539(10) 0.22985(8) 0.02211(6) 0.0296(2) Uani 1 1 d . . . . .
F16 F 0.71930(11) 0.20830(9) 0.28762(6) 0.0355(3) Uani 1 1 d . . . . .
F17 F 0.50126(13) 0.06770(12) 0.27099(9) 0.0520(4) Uani 1 1 d . . . . .
F18 F 0.34611(11) -0.01928(11) 0.14174(10) 0.0576(4) Uani 1 1 d . . . . .
F19 F 0.41711(11) 0.04268(10) 0.02939(8) 0.0475(3) Uani 1 1 d . . . . .
F20 F 0.63626(10) 0.18479(9) 0.04470(6) 0.0342(3) Uani 1 1 d . . . . .
C47 C 0.91807(15) 0.34122(14) 0.24699(10) 0.0250(4) Uani 1 1 d . . . . .
C48 C 0.89720(17) 0.41209(15) 0.28869(11) 0.0303(4) Uani 1 1 d . . . . .
C49 C 0.9649(2) 0.46737(17) 0.35520(12) 0.0385(5) Uani 1 1 d . . . . .
C50 C 1.06272(19) 0.45469(17) 0.38370(11) 0.0373(5) Uani 1 1 d . . . . .
C51 C 1.09053(17) 0.38933(16) 0.34378(11) 0.0315(4) Uani 1 1 d . . . . .
C52 C 1.02035(16) 0.33578(15) 0.27744(10) 0.0269(4) Uani 1 1 d . . . . .
C53 C 0.84980(15) 0.37989(14) 0.12612(9) 0.0237(3) Uani 1 1 d . . . . .
C54 C 0.77583(16) 0.42573(15) 0.10442(10) 0.0258(4) Uani 1 1 d . . . . .
C55 C 0.80361(18) 0.51404(15) 0.07177(11) 0.0304(4) Uani 1 1 d . . . . .
C56 C 0.91053(18) 0.56294(15) 0.06058(10) 0.0301(4) Uani 1 1 d . . . . .
C57 C 0.98930(16) 0.52333(14) 0.08307(10) 0.0271(4) Uani 1 1 d . . . . .
C58 C 0.95750(15) 0.43486(14) 0.11437(9) 0.0240(3) Uani 1 1 d . . . . .
C59 C 0.85072(14) 0.18071(13) 0.13178(9) 0.0227(3) Uani 1 1 d . . . . .
C60 C 0.85088(15) 0.09926(14) 0.16846(10) 0.0251(4) Uani 1 1 d . . . . .
C61 C 0.86062(17) 0.00862(15) 0.14271(10) 0.0287(4) Uani 1 1 d . . . . .
C62 C 0.86996(17) -0.00551(15) 0.07683(10) 0.0298(4) Uani 1 1 d . . . . .
C63 C 0.86716(16) 0.07031(15) 0.03735(9) 0.0273(4) Uani 1 1 d . . . . .
C64 C 0.85725(15) 0.16065(14) 0.06507(10) 0.0245(3) Uani 1 1 d . . . . .
C65 C 0.69050(16) 0.20763(14) 0.16677(10) 0.0268(4) Uani 1 1 d . . . . .
C66 C 0.64896(17) 0.17324(15) 0.22214(11) 0.0304(4) Uani 1 1 d . . . . .
C67 C 0.53434(19) 0.09821(17) 0.21487(13) 0.0377(5) Uani 1 1 d . . . . .
C68 C 0.45649(17) 0.05384(16) 0.14996(14) 0.0401(5) Uani 1 1 d . . . . .
C69 C 0.49250(17) 0.08448(16) 0.09307(13) 0.0358(5) Uani 1 1 d . . . . .
C70 C 0.60668(16) 0.15959(15) 0.10277(11) 0.0290(4) Uani 1 1 d . . . . .
B1 B 0.82793(17) 0.27914(16) 0.16822(11) 0.0235(4) Uani 1 1 d . . . . .
N1 N 0.52719(12) 0.58541(11) 0.75269(8) 0.0208(3) Uani 1 1 d . . . . .
N2 N 0.44317(13) 0.41334(11) 0.75286(8) 0.0239(3) Uani 1 1 d . . . . .
C1 C 0.53149(15) 0.49084(13) 0.73661(9) 0.0213(3) Uani 1 1 d . . . . .
C2 C 0.43470(15) 0.56742(14) 0.77885(10) 0.0262(4) Uani 1 1 d . . . . .
H2 H 0.412356 0.620704 0.793799 0.031 Uiso 1 1 calc R U . . .
C3 C 0.38208(16) 0.45994(15) 0.77918(11) 0.0295(4) Uani 1 1 d . . . . .
H3 H 0.315634 0.422987 0.794542 0.035 Uiso 1 1 calc R U . . .
C4 C 0.62407(15) 0.48226(14) 0.70781(10) 0.0239(3) Uani 1 1 d . . . . .
H4 H 0.666960 0.554720 0.695984 0.029 Uiso 1 1 calc R U . . .
C5 C 0.71241(15) 0.46704(14) 0.76107(10) 0.0259(4) Uani 1 1 d . . . . .
H5 H 0.742925 0.511800 0.806130 0.031 Uiso 1 1 calc R U . . .
C6 C 0.75007(16) 0.39353(14) 0.74805(10) 0.0261(4) Uani 1 1 d . . . . .
H6 H 0.808305 0.390466 0.783815 0.031 Uiso 1 1 calc R U . . .
C7 C 0.70623(16) 0.31741(14) 0.68150(10) 0.0251(4) Uani 1 1 d . . . . .
C8 C 0.61629(16) 0.32667(14) 0.62976(10) 0.0262(4) Uani 1 1 d . . . . .
H8 H 0.584681 0.279162 0.585592 0.031 Uiso 1 1 calc R U . . .
C9 C 0.57608(16) 0.39882(15) 0.64141(10) 0.0264(4) Uani 1 1 d . . . . .
H9 H 0.514243 0.397319 0.606082 0.032 Uiso 1 1 calc R U . . .
C10 C 0.74688(17) 0.24405(15) 0.66903(10) 0.0278(4) Uani 1 1 d . . . . .
C11 C 0.82985(17) 0.22717(15) 0.72402(10) 0.0280(4) Uani 1 1 d . . . . .
C12 C 0.93345(19) 0.23359(18) 0.71413(11) 0.0367(4) Uani 1 1 d . . . . .
H12 H 0.950742 0.248500 0.671897 0.044 Uiso 1 1 calc R U . . .
C13 C 1.0111(2) 0.2184(2) 0.76550(12) 0.0411(5) Uani 1 1 d . . . . .
H13 H 1.081356 0.222993 0.758295 0.049 Uiso 1 1 calc R U . . .
C14 C 0.98701(19) 0.19653(17) 0.82700(11) 0.0363(4) Uani 1 1 d . . . . .
H14 H 1.041175 0.187672 0.862488 0.044 Uiso 1 1 calc R U . . .
C15 C 0.88348(19) 0.18757(16) 0.83684(11) 0.0339(4) Uani 1 1 d . . . . .
H15 H 0.865917 0.171202 0.878799 0.041 Uiso 1 1 calc R U . . .
C16 C 0.80554(17) 0.20246(15) 0.78552(11) 0.0305(4) Uani 1 1 d . . . . .
H16 H 0.734472 0.195661 0.792522 0.037 Uiso 1 1 calc R U . . .
C17 C 0.71244(19) 0.17362(17) 0.59967(11) 0.0329(4) Uani 1 1 d . . . . .
C18 C 0.6569(3) 0.06031(19) 0.59202(13) 0.0494(6) Uani 1 1 d . . . . .
H18 H 0.639131 0.029240 0.630604 0.059 Uiso 1 1 calc R U . . .
C19 C 0.6273(3) -0.0074(2) 0.52923(15) 0.0673(9) Uani 1 1 d . . . . .
H19 H 0.588029 -0.084431 0.524846 0.081 Uiso 1 1 calc R U . . .
C20 C 0.6540(3) 0.0352(3) 0.47311(14) 0.0646(9) Uani 1 1 d . . . . .
H20 H 0.633162 -0.011880 0.429961 0.077 Uiso 1 1 calc R U . . .
C21 C 0.7114(3) 0.1473(3) 0.47992(14) 0.0620(8) Uani 1 1 d . . . . .
H21 H 0.731880 0.177508 0.441599 0.074 Uiso 1 1 calc R U . . .
C22 C 0.7393(2) 0.2162(2) 0.54285(13) 0.0471(6) Uani 1 1 d . . . . .
H22 H 0.777214 0.293224 0.546759 0.057 Uiso 1 1 calc R U . . .
C23 C 0.60554(15) 0.69188(13) 0.74421(9) 0.0223(3) Uani 1 1 d . . . . .
C24 C 0.58425(17) 0.71878(15) 0.67941(10) 0.0277(4) Uani 1 1 d . . . . .
C25 C 0.6592(2) 0.82368(16) 0.67409(12) 0.0359(4) Uani 1 1 d . . . . .
H25 H 0.649777 0.845045 0.630593 0.043 Uiso 1 1 calc R U . . .
C26 C 0.7469(2) 0.89680(16) 0.73106(12) 0.0387(5) Uani 1 1 d . . . . .
H26 H 0.795078 0.968585 0.726584 0.046 Uiso 1 1 calc R U . . .
C27 C 0.76551(18) 0.86712(15) 0.79435(11) 0.0337(4) Uani 1 1 d . . . . .
H27 H 0.826670 0.918607 0.832797 0.040 Uiso 1 1 calc R U . . .
C28 C 0.69574(16) 0.76242(14) 0.80281(10) 0.0257(4) Uani 1 1 d . . . . .
C29 C 0.48340(19) 0.63950(16) 0.61816(10) 0.0339(4) Uani 1 1 d . . . . .
H29 H 0.457696 0.564703 0.628874 0.041 Uiso 1 1 calc R U . . .
C30 C 0.5174(3) 0.6364(2) 0.55200(14) 0.0623(8) Uani 1 1 d . . . . .
H30A H 0.536074 0.706711 0.537674 0.093 Uiso 1 1 calc R U . . .
H30B H 0.452699 0.577823 0.515607 0.093 Uiso 1 1 calc R U . . .
H30C H 0.585636 0.622816 0.559707 0.093 Uiso 1 1 calc R U . . .
C31 C 0.3814(3) 0.6659(3) 0.60963(17) 0.0750(11) Uani 1 1 d . . . . .
H31A H 0.316010 0.612534 0.571099 0.113 Uiso 1 1 calc R U . . .
H31B H 0.404345 0.739483 0.599894 0.113 Uiso 1 1 calc R U . . .
H31C H 0.358119 0.662651 0.652399 0.113 Uiso 1 1 calc R U . . .
C32 C 0.71695(16) 0.72761(15) 0.87139(10) 0.0283(4) Uani 1 1 d . . . . .
H32 H 0.679078 0.645866 0.861986 0.034 Uiso 1 1 calc R U . . .
C33 C 0.84643(19) 0.76843(18) 0.90600(12) 0.0381(5) Uani 1 1 d . . . . .
H33A H 0.881317 0.746925 0.873196 0.057 Uiso 1 1 calc R U . . .
H33B H 0.856735 0.736273 0.946840 0.057 Uiso 1 1 calc R U . . .
H33C H 0.884405 0.848305 0.920176 0.057 Uiso 1 1 calc R U . . .
C34 C 0.66148(18) 0.76600(18) 0.92011(11) 0.0361(4) Uani 1 1 d . . . . .
H34A H 0.695352 0.845980 0.929043 0.054 Uiso 1 1 calc R U . . .
H34B H 0.676191 0.742018 0.963955 0.054 Uiso 1 1 calc R U . . .
H34C H 0.577458 0.734533 0.898472 0.054 Uiso 1 1 calc R U . . .
C35 C 0.40634(16) 0.29603(14) 0.73898(10) 0.0268(4) Uani 1 1 d . . . . .
C36 C 0.32819(17) 0.23637(15) 0.67445(11) 0.0296(4) Uani 1 1 d . . . . .
C37 C 0.29201(19) 0.12393(16) 0.66214(12) 0.0363(5) Uani 1 1 d . . . . .
H37 H 0.239014 0.079639 0.618883 0.044 Uiso 1 1 calc R U . . .
C38 C 0.3325(2) 0.07608(16) 0.71233(13) 0.0407(5) Uani 1 1 d . . . . .
H38 H 0.308435 -0.000366 0.702557 0.049 Uiso 1 1 calc R U . . .
C39 C 0.4070(2) 0.13755(17) 0.77597(13) 0.0396(5) Uani 1 1 d . . . . .
H39 H 0.432180 0.102547 0.809824 0.048 Uiso 1 1 calc R U . . .
C40 C 0.44648(18) 0.25082(16) 0.79194(11) 0.0314(4) Uani 1 1 d . . . . .
C41 C 0.28127(17) 0.28802(16) 0.62007(11) 0.0336(4) Uani 1 1 d . . . . .
H41 H 0.338557 0.366972 0.629137 0.040 Uiso 1 1 calc R U . . .
C42 C 0.2670(2) 0.2363(2) 0.54643(12) 0.0476(6) Uani 1 1 d . . . . .
H42A H 0.338724 0.232750 0.544566 0.071 Uiso 1 1 calc R U . . .
H42B H 0.250949 0.280692 0.514195 0.071 Uiso 1 1 calc R U . . .
H42C H 0.202242 0.162249 0.533342 0.071 Uiso 1 1 calc R U . . .
C43 C 0.1651(2) 0.2823(2) 0.62540(14) 0.0476(6) Uani 1 1 d . . . . .
H43A H 0.108509 0.205714 0.619592 0.071 Uiso 1 1 calc R U . . .
H43B H 0.135932 0.314560 0.589071 0.071 Uiso 1 1 calc R U . . .
H43C H 0.176660 0.322850 0.670939 0.071 Uiso 1 1 calc R U . . .
C44 C 0.52112(19) 0.31653(17) 0.86395(11) 0.0360(4) Uani 1 1 d . . . . .
H44 H 0.557834 0.395454 0.861025 0.043 Uiso 1 1 calc R U . . .
C45 C 0.6186(2) 0.2869(2) 0.89411(13) 0.0481(6) Uani 1 1 d . . . . .
H45A H 0.584798 0.210700 0.899584 0.072 Uiso 1 1 calc R U . . .
H45B H 0.666416 0.335004 0.939365 0.072 Uiso 1 1 calc R U . . .
H45C H 0.667076 0.295997 0.862688 0.072 Uiso 1 1 calc R U . . .
C46 C 0.4447(3) 0.3027(3) 0.91290(14) 0.0567(7) Uani 1 1 d . . . . .
H46A H 0.386384 0.327538 0.895250 0.085 Uiso 1 1 calc R U . . .
H46B H 0.493345 0.346244 0.959232 0.085 Uiso 1 1 calc R U . . .
H46C H 0.405467 0.225415 0.915448 0.085 Uiso 1 1 calc R U . . .

loop_
_atom_site_aniso_label
_atom_site_aniso_U_11
_atom_site_aniso_U_22
_atom_site_aniso_U_33
_atom_site_aniso_U_23
_atom_site_aniso_U_13
_atom_site_aniso_U_12
Cl1 0.0496(4) 0.0550(4) 0.0719(4) 0.0033(3) 0.0104(3) 0.0213(3)
Cl2 0.0662(4) 0.0424(3) 0.0542(4) 0.0038(3) 0.0087(3) 0.0231(3)
C71 0.072(2) 0.082(2) 0.0616(18) 0.0299(16) 0.0259(15) 0.0449(17)
F1 0.0383(6) 0.0402(6) 0.0402(7) 0.0016(5) 0.0094(5) 0.0275(5)
F2 0.0734(10) 0.0587(9) 0.0444(8) -0.0140(6) 0.0072(7) 0.0438(8)
F3 0.0573(9) 0.0524(8) 0.0342(7) -0.0095(6) -0.0056(6) 0.0216(7)
F4 0.0261(6) 0.0488(7) 0.0394(7) 0.0087(5) 0.0017(5) 0.0156(5)
F5 0.0262(5) 0.0396(6) 0.0359(6) 0.0027(5) 0.0078(5) 0.0202(5)
F6 0.0272(5) 0.0386(6) 0.0467(7) 0.0137(5) 0.0175(5) 0.0220(5)
F7 0.0462(7) 0.0451(7) 0.0586(8) 0.0220(6) 0.0165(6) 0.0337(6)
F8 0.0510(8) 0.0325(6) 0.0432(7) 0.0185(5) 0.0155(6) 0.0161(5)
F9 0.0289(6) 0.0336(6) 0.0414(7) 0.0080(5) 0.0160(5) 0.0059(5)
F10 0.0193(5) 0.0300(5) 0.0383(6) 0.0051(4) 0.0075(4) 0.0125(4)
F11 0.0405(6) 0.0311(5) 0.0312(6) 0.0096(4) 0.0159(5) 0.0219(5)
F12 0.0600(8) 0.0356(6) 0.0391(7) 0.0121(5) 0.0141(6) 0.0336(6)
F13 0.0626(8) 0.0411(6) 0.0361(7) -0.0022(5) 0.0065(6) 0.0391(6)
F14 0.0479(7) 0.0413(6) 0.0260(6) 0.0005(5) 0.0100(5) 0.0266(5)
F15 0.0347(6) 0.0280(5) 0.0281(5) 0.0064(4) 0.0101(4) 0.0155(4)
F16 0.0397(6) 0.0383(6) 0.0380(6) 0.0130(5) 0.0193(5) 0.0214(5)
F17 0.0507(8) 0.0495(7) 0.0763(10) 0.0330(7) 0.0438(8) 0.0251(6)
F18 0.0264(6) 0.0380(7) 0.1045(13) 0.0181(7) 0.0271(7) 0.0062(5)
F19 0.0248(6) 0.0406(7) 0.0633(9) -0.0064(6) -0.0005(6) 0.0118(5)
F20 0.0280(6) 0.0372(6) 0.0338(6) 0.0030(5) 0.0056(5) 0.0140(5)
C47 0.0229(8) 0.0236(8) 0.0291(9) 0.0048(7) 0.0081(7) 0.0110(7)
C48 0.0304(10) 0.0286(9) 0.0348(10) 0.0050(8) 0.0094(8) 0.0164(8)
C49 0.0466(12) 0.0346(10) 0.0359(11) -0.0008(8) 0.0111(9) 0.0218(9)
C50 0.0392(11) 0.0333(10) 0.0289(10) -0.0015(8) 0.0010(8) 0.0125(8)
C51 0.0240(9) 0.0312(9) 0.0358(10) 0.0088(8) 0.0051(8) 0.0105(7)
C52 0.0257(9) 0.0265(8) 0.0302(9) 0.0054(7) 0.0106(7) 0.0122(7)
C53 0.0224(8) 0.0232(8) 0.0260(9) 0.0005(7) 0.0071(7) 0.0115(7)
C54 0.0244(9) 0.0272(8) 0.0299(9) 0.0040(7) 0.0107(7) 0.0144(7)
C55 0.0342(10) 0.0299(9) 0.0340(10) 0.0077(8) 0.0088(8) 0.0212(8)
C56 0.0386(10) 0.0224(8) 0.0289(9) 0.0083(7) 0.0107(8) 0.0124(7)
C57 0.0245(9) 0.0264(8) 0.0272(9) 0.0021(7) 0.0093(7) 0.0084(7)
C58 0.0218(8) 0.0240(8) 0.0256(9) 0.0009(6) 0.0057(7) 0.0112(7)
C59 0.0182(8) 0.0220(8) 0.0272(9) 0.0026(6) 0.0063(6) 0.0090(6)
C60 0.0248(9) 0.0273(8) 0.0263(9) 0.0050(7) 0.0085(7) 0.0141(7)
C61 0.0323(10) 0.0278(9) 0.0303(10) 0.0069(7) 0.0064(8) 0.0187(8)
C62 0.0314(10) 0.0285(9) 0.0306(10) -0.0017(7) 0.0029(8) 0.0191(8)
C63 0.0263(9) 0.0317(9) 0.0224(9) -0.0019(7) 0.0032(7) 0.0150(7)
C64 0.0194(8) 0.0248(8) 0.0282(9) 0.0052(7) 0.0050(7) 0.0099(6)
C65 0.0244(9) 0.0233(8) 0.0384(10) 0.0069(7) 0.0114(7) 0.0147(7)
C66 0.0300(10) 0.0272(9) 0.0426(11) 0.0103(8) 0.0163(8) 0.0175(8)
C67 0.0353(11) 0.0320(10) 0.0634(15) 0.0216(10) 0.0304(10) 0.0212(9)
C68 0.0229(9) 0.0261(9) 0.0755(17) 0.0129(10) 0.0208(10) 0.0111(8)
C69 0.0239(9) 0.0270(9) 0.0544(13) 0.0020(8) 0.0069(9) 0.0132(8)
C70 0.0248(9) 0.0264(9) 0.0398(11) 0.0054(7) 0.0108(8) 0.0149(7)
B1 0.0221(9) 0.0241(9) 0.0271(10) 0.0030(7) 0.0078(8) 0.0130(7)
N1 0.0202(7) 0.0191(6) 0.0251(7) 0.0023(5) 0.0083(6) 0.0104(5)
N2 0.0244(7) 0.0187(7) 0.0300(8) 0.0033(6) 0.0123(6) 0.0093(6)
C1 0.0205(8) 0.0204(7) 0.0233(8) 0.0021(6) 0.0062(6) 0.0099(6)
C2 0.0229(8) 0.0267(8) 0.0326(10) 0.0016(7) 0.0109(7) 0.0141(7)
C3 0.0254(9) 0.0276(9) 0.0380(10) 0.0025(7) 0.0165(8) 0.0115(7)
C4 0.0228(8) 0.0235(8) 0.0304(9) 0.0037(7) 0.0122(7) 0.0133(7)
C5 0.0215(8) 0.0242(8) 0.0294(9) -0.0027(7) 0.0060(7) 0.0103(7)
C6 0.0224(8) 0.0270(8) 0.0283(9) 0.0014(7) 0.0042(7) 0.0130(7)
C7 0.0260(9) 0.0235(8) 0.0278(9) 0.0029(7) 0.0088(7) 0.0129(7)
C8 0.0282(9) 0.0264(8) 0.0247(9) 0.0010(7) 0.0070(7) 0.0141(7)
C9 0.0271(9) 0.0309(9) 0.0254(9) 0.0044(7) 0.0079(7) 0.0171(7)
C10 0.0312(9) 0.0264(8) 0.0313(10) 0.0058(7) 0.0110(8) 0.0170(7)
C11 0.0329(10) 0.0251(8) 0.0305(9) 0.0027(7) 0.0081(8) 0.0184(7)
C12 0.0416(11) 0.0471(11) 0.0351(11) 0.0102(9) 0.0152(9) 0.0304(10)
C13 0.0369(11) 0.0538(13) 0.0454(13) 0.0103(10) 0.0120(9) 0.0322(10)
C14 0.0405(11) 0.0356(10) 0.0363(11) 0.0046(8) 0.0033(9) 0.0248(9)
C15 0.0405(11) 0.0278(9) 0.0343(10) 0.0075(8) 0.0109(9) 0.0162(8)
C16 0.0306(10) 0.0290(9) 0.0351(10) 0.0046(7) 0.0112(8) 0.0159(7)
C17 0.0420(11) 0.0389(10) 0.0301(10) 0.0036(8) 0.0084(8) 0.0313(9)
C18 0.0726(17) 0.0385(12) 0.0368(12) 0.0033(9) 0.0050(11) 0.0311(12)
C19 0.107(3) 0.0444(14) 0.0463(15) -0.0061(11) -0.0043(15) 0.0462(16)
C20 0.105(2) 0.0728(18) 0.0349(13) -0.0094(12) 0.0027(14) 0.0701(19)
C21 0.090(2) 0.090(2) 0.0379(14) 0.0147(13) 0.0264(14) 0.0656(19)
C22 0.0643(16) 0.0507(13) 0.0432(13) 0.0108(10) 0.0235(11) 0.0373(12)
C23 0.0234(8) 0.0181(7) 0.0298(9) 0.0038(6) 0.0113(7) 0.0118(6)
C24 0.0329(10) 0.0253(8) 0.0303(10) 0.0062(7) 0.0118(8) 0.0167(7)
C25 0.0459(12) 0.0293(9) 0.0398(11) 0.0148(8) 0.0194(9) 0.0188(9)
C26 0.0435(12) 0.0223(9) 0.0502(13) 0.0107(8) 0.0192(10) 0.0113(8)
C27 0.0302(10) 0.0211(8) 0.0426(11) 0.0007(8) 0.0072(8) 0.0077(7)
C28 0.0240(8) 0.0222(8) 0.0334(10) 0.0019(7) 0.0095(7) 0.0130(7)
C29 0.0432(11) 0.0317(9) 0.0277(10) 0.0045(8) 0.0064(8) 0.0199(9)
C30 0.082(2) 0.0605(16) 0.0339(13) -0.0007(11) 0.0202(13) 0.0230(14)
C31 0.0544(17) 0.098(2) 0.0617(19) -0.0253(17) -0.0166(14) 0.0493(17)
C32 0.0289(9) 0.0261(8) 0.0298(10) 0.0015(7) 0.0046(7) 0.0150(7)
C33 0.0333(11) 0.0467(12) 0.0370(11) -0.0014(9) 0.0029(9) 0.0260(9)
C34 0.0320(10) 0.0431(11) 0.0340(11) 0.0028(8) 0.0084(8) 0.0193(9)
C35 0.0287(9) 0.0192(8) 0.0355(10) 0.0042(7) 0.0166(8) 0.0100(7)
C36 0.0286(9) 0.0234(8) 0.0372(10) 0.0037(7) 0.0162(8) 0.0093(7)
C37 0.0387(11) 0.0235(9) 0.0420(12) -0.0007(8) 0.0162(9) 0.0089(8)
C38 0.0497(13) 0.0208(9) 0.0545(14) 0.0090(9) 0.0248(11) 0.0136(8)
C39 0.0517(13) 0.0297(10) 0.0482(13) 0.0159(9) 0.0261(10) 0.0208(9)
C40 0.0341(10) 0.0289(9) 0.0378(11) 0.0092(8) 0.0182(8) 0.0161(8)
C41 0.0293(10) 0.0278(9) 0.0378(11) 0.0029(8) 0.0088(8) 0.0086(7)
C42 0.0483(14) 0.0487(13) 0.0368(12) 0.0016(10) 0.0060(10) 0.0184(11)
C43 0.0350(12) 0.0477(13) 0.0599(15) 0.0095(11) 0.0133(11) 0.0190(10)
C44 0.0398(11) 0.0364(10) 0.0359(11) 0.0098(8) 0.0157(9) 0.0181(9)
C45 0.0479(14) 0.0613(15) 0.0433(13) 0.0158(11) 0.0147(11) 0.0305(12)
C46 0.0541(15) 0.0811(19) 0.0411(14) 0.0068(12) 0.0215(12) 0.0337(14)

loop_
_atom_type_symbol
_atom_type_description
_atom_type_scat_dispersion_real
_atom_type_scat_dispersion_imag
_atom_type_scat_source
C C 0.0181 0.0091 'International Tables Vol C Tables 4.2.6.8 and 6.1.1.4'
H H 0.0000 0.0000 'International Tables Vol C Tables 4.2.6.8 and 6.1.1.4'
B B 0.0090 0.0039 'International Tables Vol C Tables 4.2.6.8 and 6.1.1.4'
Cl Cl 0.3639 0.7018 'International Tables Vol C Tables 4.2.6.8 and 6.1.1.4'
F F 0.0727 0.0534 'International Tables Vol C Tables 4.2.6.8 and 6.1.1.4'
N N 0.0311 0.0180 'International Tables Vol C Tables 4.2.6.8 and 6.1.1.4'

loop_
_exptl_crystal_face_index_h
_exptl_crystal_face_index_k
_exptl_crystal_face_index_l
_exptl_crystal_face_perp_dist
-1 0 1 0.0757
1 0 -1 0.0342
0 0 1 0.0181
0 0 -1 0.0342
0 -2 1 0.1133
0 2 -1 0.1184
-1 1 -2 0.1211
1 1 -2 0.0568

loop_
_geom_angle_atom_site_label_1
_geom_angle_atom_site_label_2
_geom_angle_atom_site_label_3
_geom_angle
_geom_angle_site_symmetry_1
_geom_angle_site_symmetry_3
_geom_angle_publ_flag
Cl1 C71 H71A 108.9 . . ?
Cl1 C71 H71B 108.9 . . ?
Cl2 C71 Cl1 113.53(18) . . ?
Cl2 C71 H71A 108.9 . . ?
Cl2 C71 H71B 108.9 . . ?
H71A C71 H71B 107.7 . . ?
C48 C47 C52 113.06(17) . . ?
C48 C47 B1 119.51(16) . . ?
C52 C47 B1 127.35(16) . . ?
F1 C48 C47 119.22(17) . . ?
F1 C48 C49 115.85(17) . . ?
C49 C48 C47 124.91(18) . . ?
F2 C49 C48 121.0(2) . . ?
F2 C49 C50 119.82(19) . . ?
C48 C49 C50 119.15(19) . . ?
F3 C50 C49 120.7(2) . . ?
F3 C50 C51 120.8(2) . . ?
C51 C50 C49 118.52(19) . . ?
F4 C51 C50 119.36(18) . . ?
F4 C51 C52 120.37(18) . . ?
C50 C51 C52 120.27(18) . . ?
F5 C52 C47 121.59(16) . . ?
F5 C52 C51 114.46(16) . . ?
C51 C52 C47 123.95(17) . . ?
C54 C53 C58 112.92(17) . . ?
C54 C53 B1 127.84(16) . . ?
C58 C53 B1 119.02(15) . . ?
F6 C54 C53 121.13(16) . . ?
F6 C54 C55 114.93(16) . . ?
C55 C54 C53 123.94(17) . . ?
F7 C55 C54 120.01(18) . . ?
F7 C55 C56 119.96(18) . . ?
C56 C55 C54 120.02(17) . . ?
F8 C56 C55 120.77(18) . . ?
F8 C56 C57 120.49(18) . . ?
C55 C56 C57 118.72(17) . . ?
F9 C57 C56 119.88(17) . . ?
F9 C57 C58 120.87(17) . . ?
C58 C57 C56 119.23(17) . . ?
F10 C58 C53 118.77(16) . . ?
F10 C58 C57 116.12(16) . . ?
C57 C58 C53 125.10(17) . . ?
C60 C59 B1 117.91(16) . . ?
C64 C59 C60 113.67(15) . . ?
C64 C59 B1 128.00(16) . . ?
F11 C60 C59 119.37(15) . . ?
F11 C60 C61 116.36(16) . . ?
C61 C60 C59 124.26(17) . . ?
F12 C61 C60 120.23(17) . . ?
F12 C61 C62 120.29(16) . . ?
C62 C61 C60 119.48(18) . . ?
F13 C62 C61 120.51(18) . . ?
F13 C62 C63 120.41(18) . . ?
C61 C62 C63 119.07(16) . . ?
F14 C63 C62 119.47(16) . . ?
F14 C63 C64 120.71(17) . . ?
C62 C63 C64 119.80(17) . . ?
F15 C64 C59 121.31(15) . . ?
F15 C64 C63 115.02(16) . . ?
C59 C64 C63 123.67(17) . . ?
C66 C65 C70 113.50(18) . . ?
C66 C65 B1 127.18(17) . . ?
C70 C65 B1 118.38(17) . . ?
F16 C66 C65 121.48(17) . . ?
F16 C66 C67 114.82(19) . . ?
C65 C66 C67 123.7(2) . . ?
F17 C67 C66 120.1(2) . . ?
F17 C67 C68 120.32(19) . . ?
C68 C67 C66 119.6(2) . . ?
F18 C68 C67 120.5(2) . . ?
F18 C68 C69 120.0(2) . . ?
C67 C68 C69 119.49(19) . . ?
F19 C69 C68 120.15(19) . . ?
F19 C69 C70 120.9(2) . . ?
C68 C69 C70 119.0(2) . . ?
F20 C70 C65 119.42(17) . . ?
F20 C70 C69 115.74(18) . . ?
C69 C70 C65 124.8(2) . . ?
C53 B1 C47 103.34(14) . . ?
C53 B1 C59 113.40(15) . . ?
C53 B1 C65 113.76(14) . . ?
C59 B1 C47 112.95(14) . . ?
C65 B1 C47 113.97(15) . . ?
C65 B1 C59 99.90(13) . . ?
C1 N1 C2 109.88(14) . . ?
C1 N1 C23 126.66(14) . . ?
C2 N1 C23 123.46(14) . . ?
C1 N2 C3 109.45(14) . . ?
C1 N2 C35 126.78(15) . . ?
C3 N2 C35 123.46(15) . . ?
N1 C1 C4 123.37(15) . . ?
N2 C1 N1 106.72(15) . . ?
N2 C1 C4 129.88(15) . . ?
N1 C2 H2 126.6 . . ?
C3 C2 N1 106.89(15) . . ?
C3 C2 H2 126.6 . . ?
N2 C3 H3 126.5 . . ?
C2 C3 N2 107.06(16) . . ?
C2 C3 H3 126.5 . . ?
C1 C4 H4 106.0 . . ?
C5 C4 C1 112.14(15) . . ?
C5 C4 H4 106.0 . . ?
C5 C4 C9 112.13(14) . . ?
C9 C4 C1 113.73(15) . . ?
C9 C4 H4 106.0 . . ?
C4 C5 H5 118.5 . . ?
C6 C5 C4 123.05(16) . . ?
C6 C5 H5 118.5 . . ?
C5 C6 H6 118.3 . . ?
C5 C6 C7 123.36(17) . . ?
C7 C6 H6 118.3 . . ?
C8 C7 C6 114.86(15) . . ?
C10 C7 C6 122.42(17) . . ?
C10 C7 C8 122.72(17) . . ?
C7 C8 H8 118.4 . . ?
C9 C8 C7 123.18(17) . . ?
C9 C8 H8 118.4 . . ?
C4 C9 H9 118.4 . . ?
C8 C9 C4 123.15(17) . . ?
C8 C9 H9 118.4 . . ?
C7 C10 C11 122.47(17) . . ?
C7 C10 C17 123.36(17) . . ?
C11 C10 C17 114.17(15) . . ?
C12 C11 C10 120.42(18) . . ?
C16 C11 C10 121.11(17) . . ?
C16 C11 C12 118.45(18) . . ?
C11 C12 H12 119.8 . . ?
C13 C12 C11 120.5(2) . . ?
C13 C12 H12 119.8 . . ?
C12 C13 H13 119.8 . . ?
C14 C13 C12 120.3(2) . . ?
C14 C13 H13 119.8 . . ?
C13 C14 H14 120.1 . . ?
C13 C14 C15 119.74(19) . . ?
C15 C14 H14 120.1 . . ?
C14 C15 H15 120.0 . . ?
C14 C15 C16 120.0(2) . . ?
C16 C15 H15 120.0 . . ?
C11 C16 H16 119.5 . . ?
C15 C16 C11 120.91(19) . . ?
C15 C16 H16 119.5 . . ?
C18 C17 C10 119.3(2) . . ?
C22 C17 C10 122.5(2) . . ?
C22 C17 C18 118.1(2) . . ?
C17 C18 H18 119.5 . . ?
C19 C18 C17 120.9(3) . . ?
C19 C18 H18 119.5 . . ?
C18 C19 H19 119.6 . . ?
C20 C19 C18 120.7(3) . . ?
C20 C19 H19 119.6 . . ?
C19 C20 H20 120.3 . . ?
C19 C20 C21 119.3(2) . . ?
C21 C20 H20 120.3 . . ?
C20 C21 H21 119.9 . . ?
C20 C21 C22 120.2(3) . . ?
C22 C21 H21 119.9 . . ?
C17 C22 C21 120.7(3) . . ?
C17 C22 H22 119.7 . . ?
C21 C22 H22 119.7 . . ?
C24 C23 N1 118.17(16) . . ?
C24 C23 C28 124.43(17) . . ?
C28 C23 N1 117.37(16) . . ?
C23 C24 C25 116.36(18) . . ?
C23 C24 C29 121.97(17) . . ?
C25 C24 C29 121.66(18) . . ?
C24 C25 H25 119.5 . . ?
C26 C25 C24 121.0(2) . . ?
C26 C25 H25 119.5 . . ?
C25 C26 H26 119.5 . . ?
C27 C26 C25 120.92(19) . . ?
C27 C26 H26 119.5 . . ?
C26 C27 H27 119.5 . . ?
C26 C27 C28 120.99(19) . . ?
C28 C27 H27 119.5 . . ?
C23 C28 C32 122.13(16) . . ?
C27 C28 C23 116.22(18) . . ?
C27 C28 C32 121.64(17) . . ?
C24 C29 H29 107.5 . . ?
C30 C29 C24 112.6(2) . . ?
C30 C29 H29 107.5 . . ?
C30 C29 C31 111.3(2) . . ?
C31 C29 C24 110.28(18) . . ?
C31 C29 H29 107.5 . . ?
C29 C30 H30A 109.5 . . ?
C29 C30 H30B 109.5 . . ?
C29 C30 H30C 109.5 . . ?
H30A C30 H30B 109.5 . . ?
H30A C30 H30C 109.5 . . ?
H30B C30 H30C 109.5 . . ?
C29 C31 H31A 109.5 . . ?
C29 C31 H31B 109.5 . . ?
C29 C31 H31C 109.5 . . ?
H31A C31 H31B 109.5 . . ?
H31A C31 H31C 109.5 . . ?
H31B C31 H31C 109.5 . . ?
C28 C32 H32 107.8 . . ?
C28 C32 C33 111.54(18) . . ?
C28 C32 C34 111.24(15) . . ?
C33 C32 H32 107.8 . . ?
C33 C32 C34 110.61(16) . . ?
C34 C32 H32 107.8 . . ?
C32 C33 H33A 109.5 . . ?
C32 C33 H33B 109.5 . . ?
C32 C33 H33C 109.5 . . ?
H33A C33 H33B 109.5 . . ?
H33A C33 H33C 109.5 . . ?
H33B C33 H33C 109.5 . . ?
C32 C34 H34A 109.5 . . ?
C32 C34 H34B 109.5 . . ?
C32 C34 H34C 109.5 . . ?
H34A C34 H34B 109.5 . . ?
H34A C34 H34C 109.5 . . ?
H34B C34 H34C 109.5 . . ?
C36 C35 N2 116.82(17) . . ?
C36 C35 C40 124.86(17) . . ?
C40 C35 N2 118.23(17) . . ?
C35 C36 C37 116.35(19) . . ?
C35 C36 C41 123.08(16) . . ?
C37 C36 C41 120.55(19) . . ?
C36 C37 H37 119.6 . . ?
C38 C37 C36 120.7(2) . . ?
C38 C37 H37 119.6 . . ?
C37 C38 H38 119.5 . . ?
C39 C38 C37 120.99(19) . . ?
C39 C38 H38 119.5 . . ?
C38 C39 H39 119.4 . . ?
C38 C39 C40 121.3(2) . . ?
C40 C39 H39 119.4 . . ?
C35 C40 C39 115.7(2) . . ?
C35 C40 C44 123.29(17) . . ?
C39 C40 C44 120.9(2) . . ?
C36 C41 H41 107.7 . . ?
C36 C41 C42 112.50(17) . . ?
C36 C41 C43 111.21(19) . . ?
C42 C41 H41 107.7 . . ?
C42 C41 C43 109.77(19) . . ?
C43 C41 H41 107.7 . . ?
C41 C42 H42A 109.5 . . ?
C41 C42 H42B 109.5 . . ?
C41 C42 H42C 109.5 . . ?
H42A C42 H42B 109.5 . . ?
H42A C42 H42C 109.5 . . ?
H42B C42 H42C 109.5 . . ?
C41 C43 H43A 109.5 . . ?
C41 C43 H43B 109.5 . . ?
C41 C43 H43C 109.5 . . ?
H43A C43 H43B 109.5 . . ?
H43A C43 H43C 109.5 . . ?
H43B C43 H43C 109.5 . . ?
C40 C44 H44 107.8 . . ?
C40 C44 C45 113.40(18) . . ?
C40 C44 C46 109.91(19) . . ?
C45 C44 H44 107.8 . . ?
C45 C44 C46 109.9(2) . . ?
C46 C44 H44 107.8 . . ?
C44 C45 H45A 109.5 . . ?
C44 C45 H45B 109.5 . . ?
C44 C45 H45C 109.5 . . ?
H45A C45 H45B 109.5 . . ?
H45A C45 H45C 109.5 . . ?
H45B C45 H45C 109.5 . . ?
C44 C46 H46A 109.5 . . ?
C44 C46 H46B 109.5 . . ?
C44 C46 H46C 109.5 . . ?
H46A C46 H46B 109.5 . . ?
H46A C46 H46C 109.5 . . ?
H46B C46 H46C 109.5 . . ?

loop_
_geom_bond_atom_site_label_1
_geom_bond_atom_site_label_2
_geom_bond_distance
_geom_bond_site_symmetry_2
_geom_bond_publ_flag
Cl1 C71 1.753(3) . ?
Cl2 C71 1.744(3) . ?
C71 H71A 0.9900 . ?
C71 H71B 0.9900 . ?
F1 C48 1.355(2) . ?
F2 C49 1.343(2) . ?
F3 C50 1.340(2) . ?
F4 C51 1.353(2) . ?
F5 C52 1.353(2) . ?
F6 C54 1.355(2) . ?
F7 C55 1.350(2) . ?
F8 C56 1.337(2) . ?
F9 C57 1.344(2) . ?
F10 C58 1.357(2) . ?
F11 C60 1.347(2) . ?
F12 C61 1.350(2) . ?
F13 C62 1.344(2) . ?
F14 C63 1.341(2) . ?
F15 C64 1.348(2) . ?
F16 C66 1.347(2) . ?
F17 C67 1.344(3) . ?
F18 C68 1.342(2) . ?
F19 C69 1.341(3) . ?
F20 C70 1.347(2) . ?
C47 C48 1.390(3) . ?
C47 C52 1.393(3) . ?
C47 B1 1.658(3) . ?
C48 C49 1.379(3) . ?
C49 C50 1.384(3) . ?
C50 C51 1.373(3) . ?
C51 C52 1.379(3) . ?
C53 C54 1.388(2) . ?
C53 C58 1.392(3) . ?
C53 B1 1.646(3) . ?
C54 C55 1.386(3) . ?
C55 C56 1.370(3) . ?
C56 C57 1.379(3) . ?
C57 C58 1.372(3) . ?
C59 C60 1.398(3) . ?
C59 C64 1.383(3) . ?
C59 B1 1.657(2) . ?
C60 C61 1.379(3) . ?
C61 C62 1.371(3) . ?
C62 C63 1.376(3) . ?
C63 C64 1.390(3) . ?
C65 C66 1.389(3) . ?
C65 C70 1.391(3) . ?
C65 B1 1.657(3) . ?
C66 C67 1.395(3) . ?
C67 C68 1.373(4) . ?
C68 C69 1.375(4) . ?
C69 C70 1.382(3) . ?
N1 C1 1.343(2) . ?
N1 C2 1.378(2) . ?
N1 C23 1.448(2) . ?
N2 C1 1.340(2) . ?
N2 C3 1.386(2) . ?
N2 C35 1.457(2) . ?
C1 C4 1.512(2) . ?
C2 H2 0.9500 . ?
C2 C3 1.346(3) . ?
C3 H3 0.9500 . ?
C4 H4 1.0000 . ?
C4 C5 1.501(3) . ?
C4 C9 1.505(2) . ?
C5 H5 0.9500 . ?
C5 C6 1.335(3) . ?
C6 H6 0.9500 . ?
C6 C7 1.464(2) . ?
C7 C8 1.457(3) . ?
C7 C10 1.360(3) . ?
C8 H8 0.9500 . ?
C8 C9 1.337(3) . ?
C9 H9 0.9500 . ?
C10 C11 1.487(3) . ?
C10 C17 1.491(3) . ?
C11 C12 1.398(3) . ?
C11 C16 1.388(3) . ?
C12 H12 0.9500 . ?
C12 C13 1.386(3) . ?
C13 H13 0.9500 . ?
C13 C14 1.379(3) . ?
C14 H14 0.9500 . ?
C14 C15 1.385(3) . ?
C15 H15 0.9500 . ?
C15 C16 1.385(3) . ?
C16 H16 0.9500 . ?
C17 C18 1.393(3) . ?
C17 C22 1.384(3) . ?
C18 H18 0.9500 . ?
C18 C19 1.379(4) . ?
C19 H19 0.9500 . ?
C19 C20 1.370(5) . ?
C20 H20 0.9500 . ?
C20 C21 1.381(5) . ?
C21 H21 0.9500 . ?
C21 C22 1.394(4) . ?
C22 H22 0.9500 . ?
C23 C24 1.393(3) . ?
C23 C28 1.402(3) . ?
C24 C25 1.397(3) . ?
C24 C29 1.519(3) . ?
C25 H25 0.9500 . ?
C25 C26 1.380(3) . ?
C26 H26 0.9500 . ?
C26 C27 1.378(3) . ?
C27 H27 0.9500 . ?
C27 C28 1.398(3) . ?
C28 C32 1.512(3) . ?
C29 H29 1.0000 . ?
C29 C30 1.507(3) . ?
C29 C31 1.518(3) . ?
C30 H30A 0.9800 . ?
C30 H30B 0.9800 . ?
C30 H30C 0.9800 . ?
C31 H31A 0.9800 . ?
C31 H31B 0.9800 . ?
C31 H31C 0.9800 . ?
C32 H32 1.0000 . ?
C32 C33 1.526(3) . ?
C32 C34 1.534(3) . ?
C33 H33A 0.9800 . ?
C33 H33B 0.9800 . ?
C33 H33C 0.9800 . ?
C34 H34A 0.9800 . ?
C34 H34B 0.9800 . ?
C34 H34C 0.9800 . ?
C35 C36 1.394(3) . ?
C35 C40 1.398(3) . ?
C36 C37 1.395(3) . ?
C36 C41 1.517(3) . ?
C37 H37 0.9500 . ?
C37 C38 1.386(3) . ?
C38 H38 0.9500 . ?
C38 C39 1.373(4) . ?
C39 H39 0.9500 . ?
C39 C40 1.401(3) . ?
C40 C44 1.514(3) . ?
C41 H41 1.0000 . ?
C41 C42 1.530(3) . ?
C41 C43 1.536(3) . ?
C42 H42A 0.9800 . ?
C42 H42B 0.9800 . ?
C42 H42C 0.9800 . ?
C43 H43A 0.9800 . ?
C43 H43B 0.9800 . ?
C43 H43C 0.9800 . ?
C44 H44 1.0000 . ?
C44 C45 1.530(3) . ?
C44 C46 1.537(3) . ?
C45 H45A 0.9800 . ?
C45 H45B 0.9800 . ?
C45 H45C 0.9800 . ?
C46 H46A 0.9800 . ?
C46 H46B 0.9800 . ?
C46 H46C 0.9800 . ?

loop_
_geom_torsion_atom_site_label_1
_geom_torsion_atom_site_label_2
_geom_torsion_atom_site_label_3
_geom_torsion_atom_site_label_4
_geom_torsion
_geom_torsion_site_symmetry_1
_geom_torsion_site_symmetry_2
_geom_torsion_site_symmetry_3
_geom_torsion_site_symmetry_4
_geom_torsion_publ_flag
F1 C48 C49 F2 0.8(3) . . . . ?
F1 C48 C49 C50 179.7(2) . . . . ?
F2 C49 C50 F3 0.7(4) . . . . ?
F2 C49 C50 C51 -179.4(2) . . . . ?
F3 C50 C51 F4 -0.8(3) . . . . ?
F3 C50 C51 C52 178.31(19) . . . . ?
F4 C51 C52 F5 -1.9(3) . . . . ?
F4 C51 C52 C47 177.72(17) . . . . ?
F6 C54 C55 F7 -0.6(3) . . . . ?
F6 C54 C55 C56 179.01(17) . . . . ?
F7 C55 C56 F8 -2.8(3) . . . . ?
F7 C55 C56 C57 178.89(17) . . . . ?
F8 C56 C57 F9 2.0(3) . . . . ?
F8 C56 C57 C58 -176.80(16) . . . . ?
F9 C57 C58 F10 -0.2(2) . . . . ?
F9 C57 C58 C53 -179.08(16) . . . . ?
F11 C60 C61 F12 -0.9(3) . . . . ?
F11 C60 C61 C62 179.61(17) . . . . ?
F12 C61 C62 F13 -1.7(3) . . . . ?
F12 C61 C62 C63 179.27(17) . . . . ?
F13 C62 C63 F14 0.5(3) . . . . ?
F13 C62 C63 C64 -177.84(17) . . . . ?
F14 C63 C64 F15 1.7(2) . . . . ?
F14 C63 C64 C59 -177.76(16) . . . . ?
F16 C66 C67 F17 1.1(3) . . . . ?
F16 C66 C67 C68 -177.35(16) . . . . ?
F17 C67 C68 F18 0.9(3) . . . . ?
F17 C67 C68 C69 -178.75(17) . . . . ?
F18 C68 C69 F19 1.0(3) . . . . ?
F18 C68 C69 C70 -179.76(17) . . . . ?
F19 C69 C70 F20 -1.6(3) . . . . ?
F19 C69 C70 C65 179.58(17) . . . . ?
C47 C48 C49 F2 -177.7(2) . . . . ?
C47 C48 C49 C50 1.2(3) . . . . ?
C48 C47 C52 F5 -176.52(17) . . . . ?
C48 C47 C52 C51 3.9(3) . . . . ?
C48 C47 B1 C53 68.1(2) . . . . ?
C48 C47 B1 C59 -168.96(17) . . . . ?
C48 C47 B1 C65 -55.8(2) . . . . ?
C48 C49 C50 F3 -178.2(2) . . . . ?
C48 C49 C50 C51 1.6(3) . . . . ?
C49 C50 C51 F4 179.31(19) . . . . ?
C49 C50 C51 C52 -1.6(3) . . . . ?
C50 C51 C52 F5 179.00(18) . . . . ?
C50 C51 C52 C47 -1.4(3) . . . . ?
C52 C47 C48 F1 177.78(17) . . . . ?
C52 C47 C48 C49 -3.8(3) . . . . ?
C52 C47 B1 C53 -108.4(2) . . . . ?
C52 C47 B1 C59 14.6(3) . . . . ?
C52 C47 B1 C65 127.69(19) . . . . ?
C53 C54 C55 F7 178.90(17) . . . . ?
C53 C54 C55 C56 -1.5(3) . . . . ?
C54 C53 C58 F10 179.38(15) . . . . ?
C54 C53 C58 C57 -1.7(3) . . . . ?
C54 C53 B1 C47 -108.3(2) . . . . ?
C54 C53 B1 C59 129.09(18) . . . . ?
C54 C53 B1 C65 15.8(3) . . . . ?
C54 C55 C56 F8 177.62(17) . . . . ?
C54 C55 C56 C57 -0.7(3) . . . . ?
C55 C56 C57 F9 -179.63(17) . . . . ?
C55 C56 C57 C58 1.5(3) . . . . ?
C56 C57 C58 F10 178.66(16) . . . . ?
C56 C57 C58 C53 -0.3(3) . . . . ?
C58 C53 C54 F6 -177.95(15) . . . . ?
C58 C53 C54 C55 2.6(3) . . . . ?
C58 C53 B1 C47 65.86(19) . . . . ?
C58 C53 B1 C59 -56.8(2) . . . . ?
C58 C53 B1 C65 -170.04(15) . . . . ?
C59 C60 C61 F12 178.95(17) . . . . ?
C59 C60 C61 C62 -0.6(3) . . . . ?
C60 C59 C64 F15 178.49(15) . . . . ?
C60 C59 C64 C63 -2.1(3) . . . . ?
C60 C59 B1 C47 53.9(2) . . . . ?
C60 C59 B1 C53 171.01(15) . . . . ?
C60 C59 B1 C65 -67.58(19) . . . . ?
C60 C61 C62 F13 177.85(17) . . . . ?
C60 C61 C62 C63 -1.2(3) . . . . ?
C61 C62 C63 F14 179.56(17) . . . . ?
C61 C62 C63 C64 1.2(3) . . . . ?
C62 C63 C64 F15 179.95(16) . . . . ?
C62 C63 C64 C59 0.5(3) . . . . ?
C64 C59 C60 F11 -178.01(15) . . . . ?
C64 C59 C60 C61 2.2(3) . . . . ?
C64 C59 B1 C47 -134.08(18) . . . . ?
C64 C59 B1 C53 -16.9(2) . . . . ?
C64 C59 B1 C65 104.5(2) . . . . ?
C65 C66 C67 F17 178.94(17) . . . . ?
C65 C66 C67 C68 0.5(3) . . . . ?
C66 C65 C70 F20 -179.00(15) . . . . ?
C66 C65 C70 C69 -0.2(3) . . . . ?
C66 C65 B1 C47 -16.9(2) . . . . ?
C66 C65 B1 C53 -135.06(18) . . . . ?
C66 C65 B1 C59 103.80(19) . . . . ?
C66 C67 C68 F18 179.34(17) . . . . ?
C66 C67 C68 C69 -0.4(3) . . . . ?
C67 C68 C69 F19 -179.30(17) . . . . ?
C67 C68 C69 C70 -0.1(3) . . . . ?
C68 C69 C70 F20 179.21(16) . . . . ?
C68 C69 C70 C65 0.3(3) . . . . ?
C70 C65 C66 F16 177.48(15) . . . . ?
C70 C65 C66 C67 -0.3(3) . . . . ?
C70 C65 B1 C47 174.98(15) . . . . ?
C70 C65 B1 C53 56.8(2) . . . . ?
C70 C65 B1 C59 -64.31(19) . . . . ?
B1 C47 C48 F1 0.8(3) . . . . ?
B1 C47 C48 C49 179.2(2) . . . . ?
B1 C47 C52 F5 0.1(3) . . . . ?
B1 C47 C52 C51 -179.43(18) . . . . ?
B1 C53 C54 F6 -3.5(3) . . . . ?
B1 C53 C54 C55 177.03(17) . . . . ?
B1 C53 C58 F10 4.4(2) . . . . ?
B1 C53 C58 C57 -176.70(16) . . . . ?
B1 C59 C60 F11 -4.9(2) . . . . ?
B1 C59 C60 C61 175.32(17) . . . . ?
B1 C59 C64 F15 6.2(3) . . . . ?
B1 C59 C64 C63 -174.46(17) . . . . ?
B1 C65 C66 F16 8.9(3) . . . . ?
B1 C65 C66 C67 -168.87(17) . . . . ?
B1 C65 C70 F20 -9.3(2) . . . . ?
B1 C65 C70 C69 169.52(17) . . . . ?
N1 C1 C4 C5 105.04(19) . . . . ?
N1 C1 C4 C9 -126.43(18) . . . . ?
N1 C2 C3 N2 -0.2(2) . . . . ?
N1 C23 C24 C25 177.70(16) . . . . ?
N1 C23 C24 C29 -0.9(3) . . . . ?
N1 C23 C28 C27 -176.01(15) . . . . ?
N1 C23 C28 C32 4.1(2) . . . . ?
N2 C1 C4 C5 -72.9(2) . . . . ?
N2 C1 C4 C9 55.6(3) . . . . ?
N2 C35 C36 C37 -178.96(17) . . . . ?
N2 C35 C36 C41 -0.3(3) . . . . ?
N2 C35 C40 C39 179.15(17) . . . . ?
N2 C35 C40 C44 3.2(3) . . . . ?
C1 N1 C2 C3 0.4(2) . . . . ?
C1 N1 C23 C24 83.4(2) . . . . ?
C1 N1 C23 C28 -98.7(2) . . . . ?
C1 N2 C3 C2 -0.1(2) . . . . ?
C1 N2 C35 C36 -86.6(2) . . . . ?
C1 N2 C35 C40 96.7(2) . . . . ?
C1 C4 C5 C6 134.66(19) . . . . ?
C1 C4 C9 C8 -134.41(19) . . . . ?
C2 N1 C1 N2 -0.5(2) . . . . ?
C2 N1 C1 C4 -178.88(16) . . . . ?
C2 N1 C23 C24 -96.1(2) . . . . ?
C2 N1 C23 C28 81.8(2) . . . . ?
C3 N2 C1 N1 0.4(2) . . . . ?
C3 N2 C1 C4 178.61(18) . . . . ?
C3 N2 C35 C36 86.3(2) . . . . ?
C3 N2 C35 C40 -90.4(2) . . . . ?
C4 C5 C6 C7 -2.4(3) . . . . ?
C5 C4 C9 C8 -5.9(3) . . . . ?
C5 C6 C7 C8 -0.6(3) . . . . ?
C5 C6 C7 C10 179.14(19) . . . . ?
C6 C7 C8 C9 0.0(3) . . . . ?
C6 C7 C10 C11 6.6(3) . . . . ?
C6 C7 C10 C17 -173.59(19) . . . . ?
C7 C8 C9 C4 3.5(3) . . . . ?
C7 C10 C11 C12 -127.0(2) . . . . ?
C7 C10 C11 C16 54.4(3) . . . . ?
C7 C10 C17 C18 -119.5(2) . . . . ?
C7 C10 C17 C22 64.2(3) . . . . ?
C8 C7 C10 C11 -173.68(18) . . . . ?
C8 C7 C10 C17 6.1(3) . . . . ?
C9 C4 C5 C6 5.3(3) . . . . ?
C10 C7 C8 C9 -179.7(2) . . . . ?
C10 C11 C12 C13 179.70(19) . . . . ?
C10 C11 C16 C15 -179.53(17) . . . . ?
C10 C17 C18 C19 -177.8(3) . . . . ?
C10 C17 C22 C21 176.3(2) . . . . ?
C11 C10 C17 C18 60.3(3) . . . . ?
C11 C10 C17 C22 -115.9(2) . . . . ?
C11 C12 C13 C14 0.1(3) . . . . ?
C12 C11 C16 C15 1.8(3) . . . . ?
C12 C13 C14 C15 1.3(3) . . . . ?
C13 C14 C15 C16 -1.2(3) . . . . ?
C14 C15 C16 C11 -0.4(3) . . . . ?
C16 C11 C12 C13 -1.7(3) . . . . ?
C17 C10 C11 C12 53.1(3) . . . . ?
C17 C10 C11 C16 -125.5(2) . . . . ?
C17 C18 C19 C20 1.3(5) . . . . ?
C18 C17 C22 C21 0.0(4) . . . . ?
C18 C19 C20 C21 0.2(5) . . . . ?
C19 C20 C21 C22 -1.5(5) . . . . ?
C20 C21 C22 C17 1.4(4) . . . . ?
C22 C17 C18 C19 -1.4(4) . . . . ?
C23 N1 C1 N2 179.94(16) . . . . ?
C23 N1 C1 C4 1.6(3) . . . . ?
C23 N1 C2 C3 -179.98(17) . . . . ?
C23 C24 C25 C26 -2.0(3) . . . . ?
C23 C24 C29 C30 -136.6(2) . . . . ?
C23 C24 C29 C31 98.4(3) . . . . ?
C23 C28 C32 C33 138.55(17) . . . . ?
C23 C28 C32 C34 -97.4(2) . . . . ?
C24 C23 C28 C27 1.8(3) . . . . ?
C24 C23 C28 C32 -178.14(17) . . . . ?
C24 C25 C26 C27 2.3(3) . . . . ?
C25 C24 C29 C30 44.8(3) . . . . ?
C25 C24 C29 C31 -80.2(3) . . . . ?
C25 C26 C27 C28 -0.4(3) . . . . ?
C26 C27 C28 C23 -1.5(3) . . . . ?
C26 C27 C28 C32 178.39(19) . . . . ?
C27 C28 C32 C33 -41.3(2) . . . . ?
C27 C28 C32 C34 82.7(2) . . . . ?
C28 C23 C24 C25 0.0(3) . . . . ?
C28 C23 C24 C29 -178.70(17) . . . . ?
C29 C24 C25 C26 176.7(2) . . . . ?
C35 N2 C1 N1 174.11(17) . . . . ?
C35 N2 C1 C4 -7.6(3) . . . . ?
C35 N2 C3 C2 -174.10(18) . . . . ?
C35 C36 C37 C38 0.2(3) . . . . ?
C35 C36 C41 C42 142.9(2) . . . . ?
C35 C36 C41 C43 -93.4(2) . . . . ?
C35 C40 C44 C45 -139.4(2) . . . . ?
C35 C40 C44 C46 97.2(2) . . . . ?
C36 C35 C40 C39 2.7(3) . . . . ?
C36 C35 C40 C44 -173.21(18) . . . . ?
C36 C37 C38 C39 1.6(3) . . . . ?
C37 C36 C41 C42 -38.5(3) . . . . ?
C37 C36 C41 C43 85.1(2) . . . . ?
C37 C38 C39 C40 -1.3(4) . . . . ?
C38 C39 C40 C35 -0.7(3) . . . . ?
C38 C39 C40 C44 175.3(2) . . . . ?
C39 C40 C44 C45 44.9(3) . . . . ?
C39 C40 C44 C46 -78.5(3) . . . . ?
C40 C35 C36 C37 -2.5(3) . . . . ?
C40 C35 C36 C41 176.16(18) . . . . ?
C41 C36 C37 C38 -178.4(2) . . . . ?

loop_
_exptl_oxdiff_crystal_face_indexfrac_h
_exptl_oxdiff_crystal_face_indexfrac_k
_exptl_oxdiff_crystal_face_indexfrac_l
_exptl_oxdiff_crystal_face_x
_exptl_oxdiff_crystal_face_y
_exptl_oxdiff_crystal_face_z
-1.0002 0.0006 1.0001 -0.1198 0.0460 -0.0410
1.0002 -0.0006 -1.0001 0.1198 -0.0460 0.0410
0.0005 -0.0004 1.0000 0.0047 0.0796 -0.0047
-0.0005 0.0004 -1.0000 -0.0047 -0.0796 0.0047
-0.0012 -1.9989 0.9997 -0.1638 0.0489 0.1799
0.0012 1.9989 -0.9997 0.1638 -0.0489 -0.1799
-1.0010 1.0010 -1.9997 -0.0497 -0.1773 -0.1193
1.0006 0.9990 -1.9999 0.1993 -0.1103 -0.0466
